data_8102007
loop_
_publ_author_name
'Kaluderovic, G. N.'
'Bogdanovic, G. A.'
'Sabo, T. J.'

_publ_section_title
;
Crystal structure of ethylenediammonium-N,N'-di-3-propionic acid 
tetrachloroplatinate(II), (CH~2~NH~2~(CH~2~)~2~COOH)~2~[PtCl~4~]
;
_journal_issue 3
_journal_name_full 'Zeitschrift f\"ur Kristallographie - New Crystal Structures'
_journal_page_first 345
_journal_page_last 346
_journal_volume 221
_journal_year 2006
_chemical_formula_iupac '(C8 H18 N2 O4) [Pt Cl4]'
_chemical_formula_moiety 'C8 H18 Cl4 N2 O4 Pt1'
_chemical_formula_sum 'C8 H18 Cl4 N2 O4 Pt'
_chemical_formula_weight 543.14
_chemical_name_systematic ' (ethylenediammonium-N,N'-di-3-propionic acid) tetrachloroplatinate(II)'
_space_group_IT_number 14
_symmetry_cell_setting monoclinic
_symmetry_Int_Tables_number 14
_symmetry_space_group_name_Hall '-P 2yn'
_symmetry_space_group_name_H-M 'P 1 21/n 1'
_atom_sites_solution_hydrogens geom
_atom_sites_solution_primary direct
_atom_sites_solution_secondary difmap
_audit_creation_method SHELXL-97
_cell_angle_alpha 90.00
_cell_angle_beta 103.20(10)
_cell_angle_gamma 90.00
_cell_formula_units_Z 2
_cell_length_a 8.181(3)
_cell_length_b 10.303(5)
_cell_length_c 9.073(6)
_cell_measurement_reflns_used 24
_cell_measurement_temperature 293(2)
_cell_measurement_theta_max 15.814
_cell_measurement_theta_min 12.141
_cell_volume 744.5(7)
_computing_structure_refinement 'SHELXL-97 (Sheldrick, 1997)'
_diffrn_ambient_temperature 293(2)
_diffrn_measured_fraction_theta_full 0.995
_diffrn_measured_fraction_theta_max 0.995
_diffrn_measurement_device 'Enraf-Nonius CAD4'
_diffrn_measurement_method omega/2theta
_diffrn_radiation_monochromator graphite
_diffrn_radiation_probe x-ray
_diffrn_radiation_type MoK\a
_diffrn_radiation_wavelength 0.71073
_diffrn_reflns_av_R_equivalents 0.0566
_diffrn_reflns_av_sigmaI/netI 0.0148
_diffrn_reflns_limit_h_max 10
_diffrn_reflns_limit_h_min 0
_diffrn_reflns_limit_k_max 12
_diffrn_reflns_limit_k_min 0
_diffrn_reflns_limit_l_max 10
_diffrn_reflns_limit_l_min -11
_diffrn_reflns_number 1562
_diffrn_reflns_theta_full 26.00
_diffrn_reflns_theta_max 26.00
_diffrn_reflns_theta_min 3.03
_diffrn_source 'fine-focus sealed tube'
_diffrn_standards_decay_% 0
_diffrn_standards_interval_time 60
_diffrn_standards_number 2
_exptl_absorpt_coefficient_mu 10.150
_exptl_absorpt_correction_T_max 0.2618
_exptl_absorpt_correction_T_min 0.0310
_exptl_absorpt_correction_type gaussian
_exptl_absorpt_process_details 'Spek 1990, 1998'
_exptl_crystal_colour orange
_exptl_crystal_density_diffrn 2.423
_exptl_crystal_density_method 'not measured'
_exptl_crystal_description prism
_exptl_crystal_F_000 516
_exptl_crystal_size_max 0.56
_exptl_crystal_size_mid 0.56
_exptl_crystal_size_min 0.12
_refine_diff_density_max 3.358
_refine_diff_density_min -3.527
_refine_diff_density_rms 0.449
_refine_ls_extinction_method none
_refine_ls_goodness_of_fit_ref 1.193
_refine_ls_hydrogen_treatment 'H atoms constrained'
_refine_ls_matrix_type full
_refine_ls_number_parameters 89
_refine_ls_number_reflns 1461
_refine_ls_number_restraints 0
_refine_ls_restrained_S_all 1.193
_refine_ls_R_factor_all 0.0827
_refine_ls_R_factor_gt 0.0797
_refine_ls_shift/su_max 0.000
_refine_ls_shift/su_mean 0.000
_refine_ls_structure_factor_coef Fsqd
_refine_ls_weighting_details 'calc w=1/[\s^2^(Fo^2^)+(0.2000P)^2^+0.0000P] where P=(Fo^2^+2Fc^2^)/3'
_refine_ls_weighting_scheme calc
_refine_ls_wR_factor_gt 0.2378
_refine_ls_wR_factor_ref 0.2470
_reflns_number_gt 1332
_reflns_number_total 1461
_reflns_threshold_expression >2sigma(I)
_cod_data_source_file 1267-1822.cff
_cod_data_source_block gaussian
_cod_original_sg_symbol_H-M P12(1)/n1
_cod_original_formula_sum 'C8 H18 Cl4 N2 O4 Pt1'
_cod_database_code 8102007

loop_
_symmetry_equiv_pos_as_xyz
'x, y, z'
'-x+1/2, y+1/2, -z+1/2'
'-x, -y, -z'
'x-1/2, -y-1/2, z-1/2'

loop_
_atom_site_label
_atom_site_type_symbol
_atom_site_fract_x
_atom_site_fract_y
_atom_site_fract_z
_atom_site_U_iso_or_equiv
_atom_site_adp_type
_atom_site_occupancy
_atom_site_symmetry_multiplicity
_atom_site_Wyckoff_symbol
_atom_site_calc_flag
_atom_site_refinement_flags
_atom_site_disorder_assembly
_atom_site_disorder_group
Pt Pt 0.5000 0.5000 0.5000 0.0194(4) Uani 1 2 b d S . .
Cl1 Cl 0.5805(2) 0.33802(17) 0.6767(2) 0.0300(6) Uani 1 4 e d . . .
Cl2 Cl 0.7682(2) 0.58449(19) 0.5517(2) 0.0332(6) Uani 1 4 e d . . .
N1 N 0.8053(8) 0.4122(6) 0.0294(7) 0.0241(14) Uani 1 4 e d . . .
H1N1 H 0.7005 0.4124 -0.0292 0.029 Uiso 1 4 e calc R . .
H2N1 H 0.8499 0.3334 0.0211 0.029 Uiso 1 4 e calc R . .
O1 O 0.4617(9) 0.2062(7) 0.2353(8) 0.0413(16) Uani 1 4 e d . . .
H1O1 H 0.4129 0.1557 0.1701 0.062 Uiso 1 4 e calc R . .
O2 O 0.4560(9) 0.3641(7) 0.0647(8) 0.0470(17) Uani 1 4 e d . . .
C1 C 0.5329(9) 0.2994(7) 0.1711(9) 0.0227(15) Uani 1 4 e d . . .
C2 C 0.7149(10) 0.3192(7) 0.2497(9) 0.0242(15) Uani 1 4 e d . . .
H22 H 0.7225 0.3320 0.3569 0.029 Uiso 1 4 e calc R . .
H12 H 0.7771 0.2411 0.2384 0.029 Uiso 1 4 e calc R . .
C3 C 0.7955(10) 0.4323(8) 0.1902(9) 0.0262(16) Uani 1 4 e d . . .
H13 H 0.7312 0.5103 0.1973 0.031 Uiso 1 4 e calc R . .
H23 H 0.9077 0.4448 0.2523 0.031 Uiso 1 4 e calc R . .
C4 C 0.909(3) 0.5136(10) -0.031(3) 0.030(4) Uani 1 4 e d . . .
H24 H 0.8837 0.5104 -0.1407 0.035 Uiso 1 4 e calc R . .
H14 H 0.8814 0.5996 -0.0006 0.035 Uiso 1 4 e calc R . .

loop_
_atom_site_aniso_label
_atom_site_aniso_U_11
_atom_site_aniso_U_22
_atom_site_aniso_U_33
_atom_site_aniso_U_23
_atom_site_aniso_U_13
_atom_site_aniso_U_12
Pt 0.0256(6) 0.0139(6) 0.0206(7) -0.00128(10) 0.0095(4) 0.00077(11)
Cl1 0.0337(11) 0.0213(10) 0.0350(11) 0.0094(7) 0.0075(8) -0.0005(7)
Cl2 0.0303(11) 0.0312(12) 0.0376(12) 0.0060(7) 0.0068(9) -0.0073(8)
N1 0.033(3) 0.019(3) 0.023(3) -0.001(2) 0.011(3) -0.005(3)
O1 0.039(3) 0.040(4) 0.045(4) 0.017(3) 0.012(3) -0.014(3)
O2 0.042(3) 0.048(4) 0.051(4) 0.019(3) 0.009(3) 0.002(3)
C1 0.022(3) 0.017(3) 0.030(4) 0.004(3) 0.009(3) 0.002(3)
C2 0.026(3) 0.022(3) 0.027(4) 0.002(3) 0.012(3) -0.001(3)
C3 0.035(4) 0.023(3) 0.024(4) -0.004(3) 0.015(3) -0.004(3)
C4 0.033(8) 0.020(5) 0.040(8) 0.006(5) 0.020(6) 0.002(4)

loop_
_atom_type_symbol
_atom_type_description
_atom_type_scat_dispersion_real
_atom_type_scat_dispersion_imag
_atom_type_scat_source
C C 0.0033 0.0016 'International Tables Vol C Tables 4.2.6.8 and 6.1.1.4'
O O 0.0106 0.0060 'International Tables Vol C Tables 4.2.6.8 and 6.1.1.4'
Pt Pt -1.7033 8.3905 'International Tables Vol C Tables 4.2.6.8 and 6.1.1.4'
Cl Cl 0.1484 0.1585 'International Tables Vol C Tables 4.2.6.8 and 6.1.1.4'
N N 0.0061 0.0033 'International Tables Vol C Tables 4.2.6.8 and 6.1.1.4'
H H 0.0000 0.0000 'International Tables Vol C Tables 4.2.6.8 and 6.1.1.4'

loop_
_geom_angle_atom_site_label_1
_geom_angle_atom_site_label_2
_geom_angle_atom_site_label_3
_geom_angle
_geom_angle_site_symmetry_1
_geom_angle_site_symmetry_3
_geom_angle_publ_flag
Cl1 Pt Cl1 180.00(8) 3_666 . yes
Cl1 Pt Cl2 91.39(10) 3_666 3_666 yes
Cl1 Pt Cl2 88.61(10) . 3_666 yes
Cl1 Pt Cl2 88.61(10) 3_666 . no
Cl1 Pt Cl2 91.39(10) . . no
Cl2 Pt Cl2 180.00(4) 3_666 . no
C3 N1 C4 114.5(10) . . yes
C3 N1 H1N1 108.6 . . no
C4 N1 H1N1 108.6 . . no
C3 N1 H2N1 108.6 . . no
C4 N1 H2N1 108.6 . . no
H1N1 N1 H2N1 107.6 . . no
C1 O1 H1O1 109.5 . . yes
O2 C1 O1 123.0(7) . . yes
O2 C1 C2 124.9(7) . . yes
O1 C1 C2 112.0(7) . . yes
C3 C2 C1 113.7(6) . . yes
C3 C2 H22 108.8 . . no
C1 C2 H22 108.8 . . no
C3 C2 H12 108.8 . . no
C1 C2 H12 108.8 . . no
H22 C2 H12 107.7 . . no
N1 C3 C2 111.7(6) . . yes
N1 C3 H13 109.3 . . no
C2 C3 H13 109.3 . . no
N1 C3 H23 109.3 . . no
C2 C3 H23 109.3 . . no
H13 C3 H23 107.9 . . no
C4 C4 N1 109.0(16) 3_765 . yes
C4 C4 H24 109.9 3_765 . no
N1 C4 H24 109.9 . . no
C4 C4 H14 109.9 3_765 . no
N1 C4 H14 109.9 . . no
H24 C4 H14 108.3 . . no

loop_
_geom_bond_atom_site_label_1
_geom_bond_atom_site_label_2
_geom_bond_distance
_geom_bond_site_symmetry_2
_geom_bond_publ_flag
Pt Cl1 2.304(2) 3_666 yes
Pt Cl1 2.304(2) . yes
Pt Cl2 2.307(2) 3_666 no
Pt Cl2 2.307(2) . no
N1 C3 1.494(9) . yes
N1 C4 1.523(18) . yes
N1 H1N1 0.9000 . no
N1 H2N1 0.9000 . no
O1 C1 1.324(10) . yes
O1 H1O1 0.8200 . yes
O2 C1 1.222(10) . yes
C1 C2 1.511(10) . yes
C2 C3 1.499(10) . yes
C2 H22 0.9700 . no
C2 H12 0.9700 . no
C3 H13 0.9700 . no
C3 H23 0.9700 . no
C4 C4 1.49(4) 3_765 yes
C4 H24 0.9700 . no
C4 H14 0.9700 . no

loop_
_geom_hbond_atom_site_label_D
_geom_hbond_atom_site_label_H
_geom_hbond_atom_site_label_A
_geom_hbond_distance_DH
_geom_hbond_distance_HA
_geom_hbond_distance_DA
_geom_hbond_angle_DHA
_geom_hbond_site_symmetry_A
_geom_hbond_publ_flag
N1 H1N1 Cl1 0.90 2.73 3.394(7) 131.1 1_554 no
N1 H1N1 O2 0.90 2.40 2.989(9) 123.3 1 yes
N1 H2N1 Cl1 0.90 2.73 3.483(7) 141.8 4_665 no
N1 H2N1 Cl2 0.90 2.77 3.479(6) 136.9 2_645 no
O1 H1O1 Cl1 0.82 2.73 3.076(7) 107.0 4_565 yes
O1 H1O1 Cl2 0.82 2.85 3.612(8) 156.4 4_565 no
C2 H12 Cl1 0.97 2.79 3.594(8) 140.9 4_665 no

loop_
_geom_torsion_atom_site_label_1
_geom_torsion_atom_site_label_2
_geom_torsion_atom_site_label_3
_geom_torsion_atom_site_label_4
_geom_torsion
_geom_torsion_site_symmetry_1
_geom_torsion_site_symmetry_2
_geom_torsion_site_symmetry_3
_geom_torsion_site_symmetry_4
_geom_torsion_publ_flag
O2 O2 C1 O1 0.0(3) 1 . . . no
O2 O2 C1 C2 0.0(7) 1 . . . no
O2 C1 C2 C3 2.8(11) 1 . . . yes
O2 C1 C2 C3 2.8(11) . . . . no
O1 C1 C2 C3 -174.3(7) . . . . yes
C4 N1 C3 C2 -171.3(10) . . . . yes
C1 C2 C3 N1 -64.9(8) . . . . yes
C3 N1 C4 C4 76(2) . . . 3_765 yes
